data_1525827
loop_
_publ_author_name
'Lloyd, D.J.'
'Galy, J.'

_publ_section_title
;
 Alpha zinc vanadium(IV) divanadate(V), alpha-Zn V3 O8
;
_journal_name_full 'Crystal Structure Communications'
_journal_page_first 209
_journal_page_last 211
_journal_volume 2
_journal_year 1973
_chemical_formula_sum 'O8 V3 Zn'
_chemical_name_systematic 'Zn V3 O8'
_space_group_IT_number 45
_symmetry_space_group_name_Hall 'I 2 -2c'
_symmetry_space_group_name_H-M 'I b a 2'
_cell_angle_alpha 90
_cell_angle_beta 90
_cell_angle_gamma 90
_cell_formula_units_Z 8
_cell_length_a 14.298
_cell_length_b 9.908
_cell_length_c 8.43
_cell_volume 1194.232
_citation_journal_id_ASTM CSCMCS
_cod_data_source_file Lloyd_CSCMCS_1973_880.cif
_cod_data_source_block O8V3Zn1
_cod_original_cell_volume 1194.233
_cod_original_formula_sum 'O8 V3 Zn1'
_cod_database_code 1525827

loop_
_symmetry_equiv_pos_as_xyz
x,y,z
-x,-y,z
-x,y,z+1/2
x,-y,z+1/2
x+1/2,y+1/2,z+1/2
-x+1/2,-y+1/2,z+1/2
-x+1/2,y+1/2,z+1
x+1/2,-y+1/2,z+1

loop_
_atom_site_label
_atom_site_type_symbol
_atom_site_fract_x
_atom_site_fract_y
_atom_site_fract_z
_atom_site_occupancy
_atom_site_U_iso_or_equiv
O5 O-2 0.0794 0.2301 0.8341 1 0.0
O1 O-2 0.0766 0.2181 0.1422 1 0.0
O7 O-2 0.266 0.0866 0.9711 1 0.0
O4 O-2 0.2309 0.1437 0.6462 1 0.0
O6 O-2 0.3905 0.0148 0.7369 1 0.0
Zn1 Zn+2 0.3465 0.1683 0.1694 1 0.0
O3 O-2 0.0796 0.0173 0.4665 1 0.0
V1 V+4 0.0223 0.1658 -0.0221 1 0.0
V3 V+5 0.2017 0.0574 0.4809 1 0.0
V2 V+5 0.3469 0.166 0.789 1 0.0
O8 O-2 0.4169 0.2266 0.9888 1 0.0
O2 O-2 0.2339 0.1488 0.3179 1 0.0
